data_4517641
loop_
_publ_author_name
'Jadhav, Prakash D.'
'Chen, Jia-Xuan'
'Liu, Rai-Shung'

_publ_section_title
;
 Gold(I)-Catalyzed Highly Enantioselective [4 + 2]-Annulations of
 Cyclopentadienes with Nitrosoarenes via Nitroso-Povarov versus Oxidative
 Nitroso-Povarov Reactions
;
_journal_name_full 'ACS Catalysis'
_journal_page_first 5840
_journal_paper_doi 10.1021/acscatal.0c01293
_journal_year 2020
_chemical_absolute_configuration rm
_chemical_formula_sum 'C19 H16 Br N O2'
_chemical_formula_weight 370.24
_space_group_crystal_system monoclinic
_space_group_IT_number 4
_space_group_name_Hall 'P 2yb'
_space_group_name_H-M_alt 'P 1 21 1'
_atom_sites_solution_hydrogens geom
_audit_creation_method SHELXL-2014/6
_cell_angle_alpha 90
_cell_angle_beta 99.293(2)
_cell_angle_gamma 90
_cell_formula_units_Z 2
_cell_length_a 6.4745(5)
_cell_length_b 6.9054(5)
_cell_length_c 18.0777(14)
_cell_measurement_reflns_used 5348
_cell_measurement_temperature 100(2)
_cell_measurement_theta_max 26.3616
_cell_measurement_theta_min 3.1633
_cell_volume 797.63(10)
_computing_cell_refinement 'SAINT V8.34A (Bruker AXS Inc., 2013)'
_computing_data_collection 'APEX2 (Bruker AXS, 2010)'
_computing_data_reduction 'SAINT V8.34A (Bruker AXS Inc., 2013)'
_computing_molecular_graphics 'SHELXTL (Sheldrick, 2008)'
_computing_publication_material SHELXTL
_computing_structure_refinement 'SHELXL-2014/6 (Sheldrick, 2014)'
_diffrn_ambient_temperature 100(2)
_diffrn_detector_area_resol_mean 8.3333
_diffrn_measured_fraction_theta_full 0.999
_diffrn_measured_fraction_theta_max 0.998
_diffrn_measurement_device_type 'Bruker APEX-II CCD'
_diffrn_measurement_method '\f and \w scans'
_diffrn_radiation_type MoK\a
_diffrn_radiation_wavelength 0.71073
_diffrn_reflns_av_R_equivalents 0.0265
_diffrn_reflns_av_unetI/netI 0.0505
_diffrn_reflns_Laue_measured_fraction_full 0.999
_diffrn_reflns_Laue_measured_fraction_max 0.998
_diffrn_reflns_limit_h_max 8
_diffrn_reflns_limit_h_min -6
_diffrn_reflns_limit_k_max 6
_diffrn_reflns_limit_k_min -8
_diffrn_reflns_limit_l_max 22
_diffrn_reflns_limit_l_min -22
_diffrn_reflns_number 6224
_diffrn_reflns_point_group_measured_fraction_full 0.918
_diffrn_reflns_point_group_measured_fraction_max 0.905
_diffrn_reflns_theta_full 25.242
_diffrn_reflns_theta_max 26.387
_diffrn_reflns_theta_min 1.141
_exptl_absorpt_coefficient_mu 2.586
_exptl_absorpt_correction_T_max 0.7454
_exptl_absorpt_correction_T_min 0.5008
_exptl_absorpt_correction_type multi-scan
_exptl_absorpt_process_details 'SADABS V2014/4 (Bruker AXS Inc.)'
_exptl_crystal_colour red
_exptl_crystal_density_diffrn 1.542
_exptl_crystal_density_meas ?
_exptl_crystal_density_method 'not measured'
_exptl_crystal_description tabular
_exptl_crystal_F_000 376
_exptl_crystal_size_max 0.20
_exptl_crystal_size_mid 0.20
_exptl_crystal_size_min 0.08
_refine_diff_density_max 0.363
_refine_diff_density_min -0.233
_refine_diff_density_rms 0.060
_refine_ls_abs_structure_details
;
 Flack x determined using 1107 quotients [(I+)-(I-)]/[(I+)+(I-)]
 (Parsons, Flack and Wagner, Acta Cryst. B69 (2013) 249-259).
;
_refine_ls_abs_structure_Flack 0.024(6)
_refine_ls_extinction_method none
_refine_ls_goodness_of_fit_ref 1.090
_refine_ls_hydrogen_treatment constr
_refine_ls_matrix_type full
_refine_ls_number_parameters 210
_refine_ls_number_reflns 2961
_refine_ls_number_restraints 1
_refine_ls_restrained_S_all 1.090
_refine_ls_R_factor_all 0.0229
_refine_ls_R_factor_gt 0.0217
_refine_ls_shift/su_max 0.001
_refine_ls_shift/su_mean 0.000
_refine_ls_structure_factor_coef Fsqd
_refine_ls_weighting_details 'w=1/[\s^2^(Fo^2^)+0.3212P] where P=(Fo^2^+2Fc^2^)/3'
_refine_ls_weighting_scheme calc
_refine_ls_wR_factor_gt 0.0518
_refine_ls_wR_factor_ref 0.0661
_reflns_Friedel_coverage 0.668
_reflns_Friedel_fraction_full 0.821
_reflns_Friedel_fraction_max 0.794
_reflns_number_gt 2849
_reflns_number_total 2961
_reflns_threshold_expression 'I > 2\s(I)'
_cod_data_source_file cs0c01293_si_003.cif
_cod_data_source_block 191224LT_0m
_cod_depositor_comments
;
The following automatic conversions were performed:

data item '_exptl_crystal_density_meas' value 'not measured' was
changed to '?' -- the value is perceived as not measured.

Automatic conversion script
Id: cif_fix_values 7556 2019-12-06 15:28:31Z antanas 
;
_cod_original_sg_symbol_H-M 'P 21'
_cod_database_code 4517641
_shelx_space_group_comment
;
The symmetry employed for this shelxl refinement is uniquely defined
by the following loop, which should always be used as a source of
symmetry information in preference to the above space-group names.
They are only intended as comments.
;
_shelxl_version_number 2014/6

loop_
_space_group_symop_operation_xyz
'x, y, z'
'-x, y+1/2, -z'

loop_
_atom_site_label
_atom_site_type_symbol
_atom_site_fract_x
_atom_site_fract_y
_atom_site_fract_z
_atom_site_U_iso_or_equiv
_atom_site_adp_type
_atom_site_occupancy
_atom_site_site_symmetry_order
_atom_site_calc_flag
_atom_site_refinement_flags_posn
_atom_site_refinement_flags_adp
_atom_site_refinement_flags_occupancy
_atom_site_disorder_assembly
_atom_site_disorder_group
Br1 Br 1.04391(5) 0.24985(8) 1.16284(2) 0.02261(12) Uani 1 1 d . . . . .
O1 O 0.5133(4) -0.0933(4) 0.72002(15) 0.0184(6) Uani 1 1 d . . . . .
O2 O 0.7875(5) 0.5258(5) 0.50787(16) 0.0269(7) Uani 1 1 d . . . . .
N1 N 0.5989(5) -0.1058(5) 0.65454(18) 0.0193(7) Uani 1 1 d . . . . .
C1 C 0.8898(5) 0.2301(8) 1.06461(18) 0.0182(8) Uani 1 1 d . . . . .
C2 C 0.9890(6) 0.2886(6) 1.0058(2) 0.0197(10) Uani 1 1 d . . . . .
H16 H 1.1284 0.3362 1.0152 0.024 Uiso 1 1 calc R U . . .
C3 C 0.8822(6) 0.2769(7) 0.93318(19) 0.0179(9) Uani 1 1 d . . . . .
H2 H 0.9503 0.3167 0.8929 0.021 Uiso 1 1 calc R U . . .
C4 C 0.6769(6) 0.2082(5) 0.9175(2) 0.0157(9) Uani 1 1 d . . . . .
C5 C 0.5683(6) 0.1992(5) 0.8396(2) 0.0161(9) Uani 1 1 d . . . . .
C6 C 0.6129(6) 0.3014(5) 0.7820(2) 0.0173(9) Uani 1 1 d . . . . .
H5 H 0.7270 0.3891 0.7853 0.021 Uiso 1 1 calc R U . . .
C7 C 0.4616(5) 0.2627(9) 0.71076(17) 0.0153(8) Uani 1 1 d . . . . .
C8 C 0.5697(4) 0.2466(9) 0.64234(16) 0.0143(6) Uani 1 1 d . . . . .
C9 C 0.6272(7) 0.4010(7) 0.6053(3) 0.0182(10) Uani 1 1 d . . . . .
H10 H 0.5979 0.5269 0.6220 0.022 Uiso 1 1 calc R U . . .
C10 C 0.7342(7) 0.3821(8) 0.5394(3) 0.0200(10) Uani 1 1 d . . . . .
C11 C 0.7688(6) 0.1854(7) 0.5147(2) 0.0227(11) Uani 1 1 d . . . . .
H1 H 0.8289 0.1672 0.4706 0.027 Uiso 1 1 calc R U . . .
C12 C 0.5835(6) 0.1454(6) 0.9783(2) 0.0169(8) Uani 1 1 d . . . . .
H4 H 0.4457 0.0938 0.9690 0.020 Uiso 1 1 calc R U . . .
C13 C 0.6885(6) 0.1570(6) 1.0518(2) 0.0174(8) Uani 1 1 d . . . . .
H3 H 0.6228 0.1154 1.0924 0.021 Uiso 1 1 calc R U . . .
C14 C 0.3816(6) 0.0691(6) 0.8145(2) 0.0176(9) Uani 1 1 d . . . . .
H15 H 0.2526 0.1235 0.8291 0.021 Uiso 1 1 calc R U . . .
H14 H 0.4052 -0.0625 0.8359 0.021 Uiso 1 1 calc R U . . .
C15 C 0.3680(7) 0.0661(6) 0.7289(2) 0.0163(9) Uani 1 1 d . . . . .
C16 C 0.6202(7) 0.0536(6) 0.6186(3) 0.0150(10) Uani 1 1 d . . . . .
C17 C 0.2946(7) 0.4233(7) 0.6993(2) 0.0223(10) Uani 1 1 d . . . . .
H7 H 0.2157 0.4223 0.7412 0.033 Uiso 1 1 calc R U . . .
H6 H 0.1989 0.4005 0.6523 0.033 Uiso 1 1 calc R U . . .
H8 H 0.3630 0.5493 0.6971 0.033 Uiso 1 1 calc R U . . .
C18 C 0.7187(7) 0.0307(7) 0.5520(3) 0.0218(10) Uani 1 1 d . . . . .
H9 H 0.7472 -0.0953 0.5352 0.026 Uiso 1 1 calc R U . . .
C19 C 0.1572(6) 0.0152(7) 0.6831(2) 0.0227(9) Uani 1 1 d . . . . .
H11 H 0.1668 0.0211 0.6296 0.034 Uiso 1 1 calc R U . . .
H13 H 0.0515 0.1076 0.6943 0.034 Uiso 1 1 calc R U . . .
H12 H 0.1173 -0.1160 0.6959 0.034 Uiso 1 1 calc R U . . .

loop_
_atom_site_aniso_label
_atom_site_aniso_U_11
_atom_site_aniso_U_22
_atom_site_aniso_U_33
_atom_site_aniso_U_23
_atom_site_aniso_U_13
_atom_site_aniso_U_12
Br1 0.0291(2) 0.0230(2) 0.01300(16) -0.0029(2) -0.00491(12) 0.0068(2)
O1 0.0252(15) 0.0138(15) 0.0155(14) 0.0009(11) 0.0009(11) -0.0006(11)
O2 0.0265(16) 0.0347(19) 0.0202(15) 0.0049(14) 0.0061(13) -0.0062(14)
N1 0.0201(17) 0.020(2) 0.0163(17) -0.0046(15) -0.0014(13) 0.0014(14)
C1 0.0225(17) 0.016(2) 0.0147(15) -0.003(2) -0.0028(12) 0.006(2)
C2 0.0214(18) 0.017(3) 0.0189(17) -0.0013(16) -0.0021(14) -0.0025(15)
C3 0.0247(18) 0.013(3) 0.0157(16) 0.0021(17) 0.0034(13) -0.0032(17)
C4 0.0217(18) 0.012(3) 0.0129(16) 0.0003(15) 0.0008(13) 0.0017(14)
C5 0.0170(18) 0.016(3) 0.0144(17) -0.0010(14) -0.0007(14) 0.0003(14)
C6 0.0203(18) 0.016(2) 0.0151(17) -0.0032(15) 0.0018(14) -0.0035(14)
C7 0.0178(15) 0.016(2) 0.0116(14) 0.000(2) 0.0005(12) -0.003(2)
C8 0.0138(14) 0.0180(17) 0.0097(13) 0.000(3) -0.0021(11) 0.000(2)
C9 0.019(2) 0.019(2) 0.016(2) -0.0034(19) -0.0015(17) 0.0002(17)
C10 0.016(2) 0.030(3) 0.013(2) 0.003(2) -0.0001(16) -0.003(2)
C11 0.018(2) 0.034(3) 0.016(2) -0.0033(17) 0.0034(16) 0.0021(16)
C12 0.0173(19) 0.014(2) 0.019(2) -0.0018(16) 0.0018(15) -0.0004(16)
C13 0.023(2) 0.017(2) 0.0136(18) -0.0005(16) 0.0048(15) 0.0038(16)
C14 0.021(2) 0.020(2) 0.0110(18) 0.0015(16) -0.0001(15) -0.0038(16)
C15 0.017(2) 0.019(2) 0.012(2) 0.0017(17) -0.0008(16) -0.0003(16)
C16 0.013(2) 0.018(2) 0.013(2) -0.0015(17) -0.0013(16) -0.0002(16)
C17 0.028(3) 0.022(2) 0.019(2) 0.0040(19) 0.0078(19) 0.0044(19)
C18 0.017(2) 0.029(3) 0.018(2) -0.008(2) -0.0013(17) 0.0035(19)
C19 0.019(2) 0.031(3) 0.017(2) -0.0020(19) 0.0001(16) -0.0077(18)

loop_
_atom_type_symbol
_atom_type_description
_atom_type_scat_dispersion_real
_atom_type_scat_dispersion_imag
_atom_type_scat_source
C C 0.0033 0.0016 'International Tables Vol C Tables 4.2.6.8 and 6.1.1.4'
H H 0.0000 0.0000 'International Tables Vol C Tables 4.2.6.8 and 6.1.1.4'
N N 0.0061 0.0033 'International Tables Vol C Tables 4.2.6.8 and 6.1.1.4'
O O 0.0106 0.0060 'International Tables Vol C Tables 4.2.6.8 and 6.1.1.4'
Br Br -0.2901 2.4595 'International Tables Vol C Tables 4.2.6.8 and 6.1.1.4'

loop_
_geom_angle_atom_site_label_1
_geom_angle_atom_site_label_2
_geom_angle_atom_site_label_3
_geom_angle
_geom_angle_site_symmetry_1
_geom_angle_site_symmetry_3
_geom_angle_publ_flag
N1 O1 C15 119.3(3) . . ?
C16 N1 O1 117.6(3) . . ?
C13 C1 C2 121.2(3) . . ?
C13 C1 Br1 121.5(3) . . ?
C2 C1 Br1 117.3(3) . . ?
C3 C2 C1 119.2(4) . . ?
C3 C2 H16 120.4 . . ?
C1 C2 H16 120.4 . . ?
C2 C3 C4 121.7(3) . . ?
C2 C3 H2 119.1 . . ?
C4 C3 H2 119.1 . . ?
C3 C4 C12 117.5(3) . . ?
C3 C4 C5 120.1(3) . . ?
C12 C4 C5 122.4(3) . . ?
C6 C5 C4 126.7(3) . . ?
C6 C5 C14 110.1(3) . . ?
C4 C5 C14 123.1(3) . . ?
C5 C6 C7 112.4(3) . . ?
C5 C6 H5 123.8 . . ?
C7 C6 H5 123.8 . . ?
C6 C7 C8 112.7(3) . . ?
C6 C7 C17 109.4(4) . . ?
C8 C7 C17 110.4(4) . . ?
C6 C7 C15 101.4(3) . . ?
C8 C7 C15 110.9(4) . . ?
C17 C7 C15 111.8(3) . . ?
C9 C8 C16 119.1(3) . . ?
C9 C8 C7 123.3(5) . . ?
C16 C8 C7 117.6(5) . . ?
C8 C9 C10 122.4(4) . . ?
C8 C9 H10 118.8 . . ?
C10 C9 H10 118.8 . . ?
O2 C10 C11 123.0(4) . . ?
O2 C10 C9 120.6(5) . . ?
C11 C10 C9 116.4(4) . . ?
C18 C11 C10 122.0(4) . . ?
C18 C11 H1 119.0 . . ?
C10 C11 H1 119.0 . . ?
C13 C12 C4 121.5(4) . . ?
C13 C12 H4 119.2 . . ?
C4 C12 H4 119.2 . . ?
C1 C13 C12 118.8(3) . . ?
C1 C13 H3 120.6 . . ?
C12 C13 H3 120.6 . . ?
C5 C14 C15 102.9(3) . . ?
C5 C14 H15 111.2 . . ?
C15 C14 H15 111.2 . . ?
C5 C14 H14 111.2 . . ?
C15 C14 H14 111.2 . . ?
H15 C14 H14 109.1 . . ?
O1 C15 C19 107.5(3) . . ?
O1 C15 C14 100.7(3) . . ?
C19 C15 C14 116.9(3) . . ?
O1 C15 C7 110.8(3) . . ?
C19 C15 C7 115.9(3) . . ?
C14 C15 C7 104.0(3) . . ?
N1 C16 C8 125.6(4) . . ?
N1 C16 C18 114.7(4) . . ?
C8 C16 C18 119.5(4) . . ?
C7 C17 H7 109.5 . . ?
C7 C17 H6 109.5 . . ?
H7 C17 H6 109.5 . . ?
C7 C17 H8 109.5 . . ?
H7 C17 H8 109.5 . . ?
H6 C17 H8 109.5 . . ?
C11 C18 C16 120.4(4) . . ?
C11 C18 H9 119.8 . . ?
C16 C18 H9 119.8 . . ?
C15 C19 H11 109.5 . . ?
C15 C19 H13 109.5 . . ?
H11 C19 H13 109.5 . . ?
C15 C19 H12 109.5 . . ?
H11 C19 H12 109.5 . . ?
H13 C19 H12 109.5 . . ?

loop_
_geom_bond_atom_site_label_1
_geom_bond_atom_site_label_2
_geom_bond_distance
_geom_bond_site_symmetry_2
_geom_bond_publ_flag
Br1 C1 1.896(3) . ?
O1 N1 1.388(4) . ?
O1 C15 1.474(5) . ?
O2 C10 1.222(6) . ?
N1 C16 1.297(6) . ?
C1 C13 1.382(6) . ?
C1 C2 1.388(5) . ?
C2 C3 1.383(5) . ?
C2 H16 0.9500 . ?
C3 C4 1.397(5) . ?
C3 H2 0.9500 . ?
C4 C12 1.405(5) . ?
C4 C5 1.471(5) . ?
C5 C6 1.327(5) . ?
C5 C14 1.516(5) . ?
C6 C7 1.511(5) . ?
C6 H5 0.9500 . ?
C7 C8 1.521(4) . ?
C7 C17 1.539(6) . ?
C7 C15 1.543(7) . ?
C8 C9 1.344(7) . ?
C8 C16 1.453(7) . ?
C9 C10 1.477(6) . ?
C9 H10 0.9500 . ?
C10 C11 1.458(7) . ?
C11 C18 1.331(7) . ?
C11 H1 0.9500 . ?
C12 C13 1.395(6) . ?
C12 H4 0.9500 . ?
C13 H3 0.9500 . ?
C14 C15 1.536(5) . ?
C14 H15 0.9900 . ?
C14 H14 0.9900 . ?
C15 C19 1.518(6) . ?
C16 C18 1.458(6) . ?
C17 H7 0.9800 . ?
C17 H6 0.9800 . ?
C17 H8 0.9800 . ?
C18 H9 0.9500 . ?
C19 H11 0.9800 . ?
C19 H13 0.9800 . ?
C19 H12 0.9800 . ?
